data_4508672
loop_
_publ_author_name
'Merz, Klaus'

_publ_section_title
;
 Substitution Effect on Crystal Packings of Iodobenzonitriles and
 Iodophenols
;
_journal_issue 7
_journal_name_full 'Crystal Growth &amp; Design'
_journal_page_first 1615
_journal_paper_doi 10.1021/cg060067j
_journal_volume 6
_journal_year 2006
_chemical_formula_sum 'C6 H5 I O'
_chemical_formula_weight 220.00
_chemical_name_systematic
; 
 ? 
;
_space_group_IT_number 19
_symmetry_cell_setting orthorhombic
_symmetry_space_group_name_Hall 'P 2ac 2ab'
_symmetry_space_group_name_H-M 'P 21 21 21'
_atom_sites_solution_hydrogens geom
_atom_sites_solution_primary direct
_atom_sites_solution_secondary difmap
_audit_creation_method SHELXL-97
_cell_angle_alpha 90.00
_cell_angle_beta 90.00
_cell_angle_gamma 90.00
_cell_formula_units_Z 4
_cell_length_a 4.629(2)
_cell_length_b 9.534(4)
_cell_length_c 14.913(7)
_cell_measurement_reflns_used 694
_cell_measurement_temperature 208(2)
_cell_measurement_theta_max 24.95
_cell_measurement_theta_min 4.61
_cell_volume 658.2(5)
_computing_cell_refinement 'SAINT (Siemens, 1996)'
_computing_data_collection 'SMART (Siemens, 1996)'
_computing_data_reduction 'SAINT (Siemens, 1996)'
_computing_molecular_graphics 'SHELXTL (Siemens, 1996)'
_computing_publication_material 'SHELXTL (Siemens, 1996)'
_computing_structure_refinement 'SHELXTL (Siemens, 1996)'
_computing_structure_solution 'SHELXTL (Siemens, 1996)'
_diffrn_ambient_temperature 208(2)
_diffrn_measured_fraction_theta_full 0.936
_diffrn_measured_fraction_theta_max 0.936
_diffrn_measurement_device_type 'Bruker axs CCD 1000'
_diffrn_measurement_method omega-scan
_diffrn_radiation_monochromator graphite
_diffrn_radiation_source 'fine-focus sealed tube'
_diffrn_radiation_type MoK\a
_diffrn_radiation_wavelength 0.71073
_diffrn_reflns_av_R_equivalents 0.0222
_diffrn_reflns_av_sigmaI/netI 0.0366
_diffrn_reflns_limit_h_max 5
_diffrn_reflns_limit_h_min -5
_diffrn_reflns_limit_k_max 10
_diffrn_reflns_limit_k_min -9
_diffrn_reflns_limit_l_max 4
_diffrn_reflns_limit_l_min -17
_diffrn_reflns_number 1671
_diffrn_reflns_theta_full 25.00
_diffrn_reflns_theta_max 25.00
_diffrn_reflns_theta_min 2.54
_diffrn_standards_decay_% -
_diffrn_standards_interval_count -
_diffrn_standards_interval_time -
_diffrn_standards_number -
_exptl_absorpt_coefficient_mu 4.761
_exptl_absorpt_correction_T_max 0.6474
_exptl_absorpt_correction_T_min 0.6474
_exptl_absorpt_correction_type 'empirical Blessing, 1995'
_exptl_crystal_colour yellow
_exptl_crystal_density_diffrn 2.220
_exptl_crystal_density_meas 0
_exptl_crystal_density_method 'not measured'
_exptl_crystal_F_000 408
_exptl_crystal_size_max 0.10
_exptl_crystal_size_mid 0.10
_exptl_crystal_size_min 0.10
_refine_diff_density_max 0.521
_refine_diff_density_min -0.562
_refine_diff_density_rms 0.093
_refine_ls_abs_structure_details 'Flack H D (1983), Acta Cryst. A39, 876-881'
_refine_ls_abs_structure_Flack -0.03(6)
_refine_ls_extinction_method none
_refine_ls_goodness_of_fit_ref 1.070
_refine_ls_hydrogen_treatment mixed
_refine_ls_matrix_type full
_refine_ls_number_parameters 77
_refine_ls_number_reflns 999
_refine_ls_number_restraints 0
_refine_ls_restrained_S_all 1.070
_refine_ls_R_factor_all 0.0248
_refine_ls_R_factor_gt 0.0231
_refine_ls_shift/su_max 0.001
_refine_ls_shift/su_mean 0.000
_refine_ls_structure_factor_coef Fsqd
_refine_ls_weighting_details 'calc w=1/[\s^2^(Fo^2^)+(0.0309P)^2^+0.1045P] where P=(Fo^2^+2Fc^2^)/3'
_refine_ls_weighting_scheme calc
_refine_ls_wR_factor_gt 0.0588
_refine_ls_wR_factor_ref 0.0596
_reflns_number_gt 949
_reflns_number_total 999
_reflns_threshold_expression >2sigma(I)
_cod_data_source_file cg060067jsup1.cif
_cod_data_source_block 051109t
_cod_original_sg_symbol_H-M P2(1)2(1)2(1)
_cod_database_code 4508672

loop_
_symmetry_equiv_pos_as_xyz
'x, y, z'
'-x+1/2, -y, z+1/2'
'-x, y+1/2, -z+1/2'
'x+1/2, -y+1/2, -z'

loop_
_atom_site_label
_atom_site_type_symbol
_atom_site_fract_x
_atom_site_fract_y
_atom_site_fract_z
_atom_site_U_iso_or_equiv
_atom_site_adp_type
_atom_site_occupancy
_atom_site_symmetry_multiplicity
_atom_site_calc_flag
_atom_site_refinement_flags
I1 I 0.13407(8) 0.56169(4) 0.69827(2) 0.04000(15) Uani 1 1 d .
C1 C 0.3709(10) 0.5605(6) 0.8191(3) 0.0301(10) Uani 1 1 d .
C2 C 0.3904(11) 0.4394(6) 0.8693(3) 0.0262(10) Uani 1 1 d .
H2A H 0.2903 0.3578 0.8523 0.031 Uiso 1 1 calc R
C4 C 0.7132(10) 0.5604(6) 0.9699(3) 0.0312(12) Uani 1 1 d .
H4A H 0.8328 0.5598 1.0208 0.037 Uiso 1 1 calc R
C3 C 0.5619(9) 0.4415(6) 0.9454(3) 0.0254(10) Uani 1 1 d .
C6 C 0.5135(12) 0.6806(7) 0.8435(4) 0.0330(12) Uani 1 1 d .
H6A H 0.4938 0.7628 0.8093 0.040 Uiso 1 1 calc R
C5 C 0.6862(12) 0.6793(7) 0.9189(3) 0.0366(13) Uani 1 1 d .
H5A H 0.7867 0.7609 0.9355 0.044 Uiso 1 1 calc R
O1 O 0.5917(9) 0.3244(4) 0.9990(2) 0.0330(8) Uani 1 1 d .
H1 H 0.449(14) 0.277(7) 1.002(5) 0.04(2) Uiso 1 1 d .

loop_
_atom_site_aniso_label
_atom_site_aniso_U_11
_atom_site_aniso_U_22
_atom_site_aniso_U_33
_atom_site_aniso_U_23
_atom_site_aniso_U_13
_atom_site_aniso_U_12
I1 0.0464(2) 0.0452(3) 0.02838(18) 0.00094(16) -0.00539(16) 0.0111(2)
C1 0.032(2) 0.031(3) 0.027(2) 0.002(2) 0.002(2) 0.010(3)
C2 0.026(2) 0.024(3) 0.029(2) -0.005(2) 0.0047(19) -0.002(3)
C4 0.029(3) 0.035(3) 0.029(2) -0.001(3) 0.0001(18) -0.003(3)
C3 0.025(2) 0.027(3) 0.024(2) 0.006(2) 0.0077(17) 0.008(2)
C6 0.041(3) 0.024(3) 0.035(3) 0.006(3) 0.008(2) 0.000(3)
C5 0.044(3) 0.031(3) 0.034(3) -0.005(3) 0.003(2) -0.006(3)
O1 0.031(2) 0.033(2) 0.0354(18) 0.0098(17) -0.0007(17) 0.000(2)

loop_
_atom_type_symbol
_atom_type_description
_atom_type_scat_dispersion_real
_atom_type_scat_dispersion_imag
_atom_type_scat_source
C C 0.0033 0.0016 'International Tables Vol C Tables 4.2.6.8 and 6.1.1.4'
H H 0.0000 0.0000 'International Tables Vol C Tables 4.2.6.8 and 6.1.1.4'
O O 0.0106 0.0060 'International Tables Vol C Tables 4.2.6.8 and 6.1.1.4'
I I -0.4742 1.8119 'International Tables Vol C Tables 4.2.6.8 and 6.1.1.4'

loop_
_geom_angle_atom_site_label_1
_geom_angle_atom_site_label_2
_geom_angle_atom_site_label_3
_geom_angle
C6 C1 C2 121.6(5)
C6 C1 I1 118.2(4)
C2 C1 I1 120.2(4)
C1 C2 C3 118.0(5)
C1 C2 H2A 121.0
C3 C2 H2A 121.0
C5 C4 C3 119.1(5)
C5 C4 H4A 120.5
C3 C4 H4A 120.5
O1 C3 C4 117.4(4)
O1 C3 C2 121.3(5)
C4 C3 C2 121.3(5)
C1 C6 C5 119.2(5)
C1 C6 H6A 120.4
C5 C6 H6A 120.4
C4 C5 C6 120.8(6)
C4 C5 H5A 119.6
C6 C5 H5A 119.6
C3 O1 H1 114(5)

loop_
_geom_bond_atom_site_label_1
_geom_bond_atom_site_label_2
_geom_bond_distance
I1 C1 2.109(5)
C1 C6 1.371(8)
C1 C2 1.378(8)
C2 C3 1.386(7)
C2 H2A 0.9400
C4 C5 1.370(8)
C4 C3 1.381(8)
C4 H4A 0.9400
C3 O1 1.381(6)
C6 C5 1.380(8)
C6 H6A 0.9400
C5 H5A 0.9400
O1 H1 0.80(7)
